data_4322196
loop_
_publ_author_name
'Pingrong Wei'
'Timothy Keizer'
'David A. Atwood'

_publ_section_title
;
 Synthesis and Structures of Salen-Supported Borates Containing Siloxides
;
_journal_name_full 'Inorganic Chemistry'
_journal_page_first 3914
_journal_page_last 3918
_journal_paper_doi 10.1021/ic9812003
_journal_volume 38
_journal_year 1999
_chemical_formula_sum 'C59 H56 B N O3 Si2'
_chemical_formula_weight 894.04
_chemical_name_systematic Salben{B(OSiPh3)2}2
_space_group_IT_number 2
_symmetry_cell_setting triclinic
_symmetry_space_group_name_Hall '-P 1'
_symmetry_space_group_name_H-M 'P -1'
_atom_sites_solution_hydrogens geom
_atom_sites_solution_primary direct
_atom_sites_solution_secondary difmap
_audit_creation_method SHELXL
_cell_angle_alpha 82.3670(10)
_cell_angle_beta 80.1050(10)
_cell_angle_gamma 62.3200(10)
_cell_formula_units_Z 2
_cell_length_a 13.8621(11)
_cell_length_b 14.0457(10)
_cell_length_c 15.2496(11)
_cell_measurement_reflns_used 4100
_cell_measurement_temperature 298(2)
_cell_measurement_theta_max 21.00
_cell_measurement_theta_min 1.71
_cell_volume 2585.4(3)
_computing_structure_refinement 'SHELXL-93 (Sheldrick, 1993)'
_computing_structure_solution 'SHELXS-86 (Sheldrick, 1990)'
_diffrn_ambient_temperature 298(2)
_diffrn_radiation_monochromator graphite
_diffrn_radiation_source 'fine-focus sealed tube'
_diffrn_radiation_type MoK\a
_diffrn_radiation_wavelength 0.71073
_diffrn_reflns_av_R_equivalents 0.0340
_diffrn_reflns_av_sigmaI/netI 0.0389
_diffrn_reflns_limit_h_max 17
_diffrn_reflns_limit_h_min -18
_diffrn_reflns_limit_k_max 18
_diffrn_reflns_limit_k_min -18
_diffrn_reflns_limit_l_max 19
_diffrn_reflns_limit_l_min -18
_diffrn_reflns_number 7471
_diffrn_reflns_theta_max 19.50
_diffrn_reflns_theta_min 1.36
_exptl_absorpt_coefficient_mu 0.113
_exptl_crystal_colour colorless
_exptl_crystal_density_diffrn 1.148
_exptl_crystal_description cube
_exptl_crystal_F_000 948
_exptl_crystal_size_max 0.5
_exptl_crystal_size_mid 0.5
_exptl_crystal_size_min 0.5
_refine_diff_density_max 0.404
_refine_diff_density_min -0.223
_refine_diff_density_rms 0.040
_refine_ls_extinction_method none
_refine_ls_goodness_of_fit_all 1.000
_refine_ls_goodness_of_fit_obs 1.026
_refine_ls_matrix_type full
_refine_ls_number_parameters 595
_refine_ls_number_reflns 4374
_refine_ls_number_restraints 0
_refine_ls_restrained_S_all 1.043
_refine_ls_restrained_S_obs 1.026
_refine_ls_R_factor_all 0.0742
_refine_ls_R_factor_obs 0.0602
_refine_ls_shift/esd_max 0.116
_refine_ls_shift/esd_mean 0.007
_refine_ls_structure_factor_coef Fsqd
_refine_ls_weighting_details 'w=1/[\s^2^(Fo^2^)+(0.0756P)^2^+4.1727P] where P=(Fo^2^+2Fc^2^)/3'
_refine_ls_weighting_scheme calc
_refine_ls_wR_factor_all 0.1709
_refine_ls_wR_factor_obs 0.1531
_reflns_number_observed 3707
_reflns_number_total 4386
_reflns_observed_criterion >2sigma(I)
_cod_data_source_file ic9812003_1.cif
_cod_data_source_block j
_cod_depositor_comments
;
The following automatic conversions were performed:

'_refine_ls_weighting_scheme' value 'calc
w=1/[\s^2^(Fo^2^)+(0.0756P)^2^+4.1727P] where P=(Fo^2^+2Fc^2^)/3' was
changed to 'calc'. New tag '_refine_ls_weighting_details' was
created. The value of the new tag was set to
'w=1/[\s^2^(Fo^2^)+(0.0756P)^2^+4.1727P] where P=(Fo^2^+2Fc^2^)/3'.

Automatic conversion script
Id: cif_fix_values 3143 2015-03-26 13:38:13Z robertas 
;
_cod_database_code 4322196

loop_
_symmetry_equiv_pos_as_xyz
'x, y, z'
'-x, -y, -z'

loop_
_atom_site_aniso_label
_atom_site_aniso_U_11
_atom_site_aniso_U_22
_atom_site_aniso_U_33
_atom_site_aniso_U_23
_atom_site_aniso_U_13
_atom_site_aniso_U_12
Si1 0.0421(8) 0.0510(9) 0.0546(9) -0.0086(7) -0.0025(7) -0.0158(7)
Si2 0.0487(9) 0.0576(10) 0.0660(10) -0.0092(7) -0.0030(7) -0.0236(7)
B1 0.039(4) 0.049(4) 0.043(4) -0.003(3) 0.002(3) -0.010(3)
O1 0.038(2) 0.046(2) 0.038(2) -0.0037(15) 0.000(2) -0.008(2)
O2 0.032(2) 0.062(2) 0.045(2) -0.008(2) 0.0033(15) -0.013(2)
O3 0.056(2) 0.050(2) 0.058(2) -0.012(2) -0.006(2) -0.026(2)
N1 0.039(2) 0.046(2) 0.040(2) -0.002(2) -0.001(2) -0.014(2)
C1 0.035(3) 0.049(3) 0.041(3) -0.007(3) 0.000(3) -0.016(3)
C2 0.045(3) 0.057(3) 0.039(3) -0.002(3) 0.001(3) -0.019(3)
C3 0.057(4) 0.063(4) 0.040(3) 0.004(3) -0.004(3) -0.009(3)
C4 0.059(4) 0.114(5) 0.075(4) -0.005(4) -0.025(3) -0.017(4)
C5 0.091(5) 0.106(5) 0.052(4) 0.015(3) -0.006(3) -0.001(4)
C6 0.088(4) 0.063(4) 0.084(4) 0.012(3) 0.001(3) -0.014(3)
C7 0.051(3) 0.071(4) 0.038(3) -0.003(3) 0.007(3) -0.020(3)
C8 0.045(3) 0.067(4) 0.046(4) -0.008(3) 0.006(3) -0.008(3)
C9 0.046(4) 0.116(6) 0.059(4) -0.013(4) 0.008(3) -0.002(4)
C10 0.089(6) 0.268(12) 0.089(6) 0.011(7) 0.045(5) 0.059(6)
C11 0.058(5) 0.284(12) 0.135(7) -0.097(8) 0.029(5) -0.039(6)
C12 0.097(6) 0.139(8) 0.171(9) -0.071(7) 0.000(5) 0.021(5)
C13 0.041(3) 0.061(3) 0.047(4) -0.006(3) 0.001(3) 0.000(3)
C14 0.044(3) 0.054(3) 0.039(3) 0.001(3) -0.002(3) -0.016(3)
C15 0.041(3) 0.044(3) 0.051(4) -0.002(3) -0.009(3) -0.007(3)
C16 0.049(3) 0.049(3) 0.045(3) 0.001(2) 0.000(2) -0.021(2)
C17 0.047(3) 0.054(3) 0.059(3) -0.005(3) -0.003(3) -0.018(3)
C18 0.094(5) 0.092(5) 0.122(6) 0.024(5) -0.041(5) -0.047(4)
C19 0.114(6) 0.131(7) 0.133(7) 0.053(6) -0.070(5) -0.040(6)
C20 0.097(6) 0.065(5) 0.124(6) 0.024(4) -0.002(5) -0.020(4)
C21 0.085(5) 0.078(5) 0.103(5) 0.002(4) -0.005(4) -0.033(4)
C22 0.069(4) 0.063(4) 0.077(4) 0.004(3) -0.014(3) -0.023(3)
C23 0.049(3) 0.063(4) 0.051(3) 0.001(3) -0.001(3) -0.026(3)
C24 0.072(5) 0.065(4) 0.097(5) -0.019(3) -0.003(3) -0.028(3)
C25 0.082(5) 0.087(5) 0.126(6) -0.015(4) -0.019(4) -0.047(5)
C26 0.110(6) 0.064(5) 0.096(5) -0.012(4) -0.020(4) -0.046(5)
C27 0.082(5) 0.062(4) 0.087(4) -0.021(3) -0.002(3) -0.028(3)
C28 0.059(4) 0.060(4) 0.071(4) -0.018(3) 0.001(3) -0.020(3)
C29 0.031(3) 0.057(3) 0.066(4) -0.015(3) 0.001(2) -0.017(3)
C30 0.050(3) 0.071(4) 0.060(4) -0.011(3) 0.005(3) -0.020(3)
C31 0.073(4) 0.111(6) 0.061(4) -0.005(4) 0.002(4) -0.047(4)
C32 0.062(5) 0.132(6) 0.078(5) -0.044(5) 0.025(4) -0.047(5)
C33 0.049(4) 0.087(5) 0.098(5) -0.041(5) 0.015(4) -0.020(3)
C34 0.046(3) 0.067(4) 0.079(4) -0.017(3) 0.005(3) -0.020(3)
C35 0.051(4) 0.059(3) 0.070(4) -0.016(3) -0.004(3) -0.021(3)
C36 0.083(5) 0.161(7) 0.070(5) -0.040(4) -0.004(4) -0.056(5)
C37 0.114(7) 0.214(9) 0.076(5) -0.044(5) -0.005(5) -0.082(6)
C38 0.098(6) 0.134(6) 0.092(6) -0.048(5) 0.025(5) -0.056(5)
C39 0.068(4) 0.082(4) 0.086(5) -0.027(4) 0.003(4) -0.035(3)
C40 0.061(4) 0.071(4) 0.067(4) -0.018(3) 0.002(3) -0.026(3)
C41 0.055(3) 0.064(4) 0.068(4) -0.013(3) -0.001(3) -0.029(3)
C42 0.060(4) 0.079(5) 0.140(6) 0.022(4) -0.033(4) -0.035(4)
C43 0.069(5) 0.097(5) 0.155(7) 0.026(5) -0.032(4) -0.041(4)
C44 0.048(4) 0.136(7) 0.098(5) -0.013(5) -0.013(3) -0.033(5)
C45 0.067(5) 0.142(7) 0.124(6) -0.049(5) -0.004(4) -0.060(5)
C46 0.068(4) 0.085(5) 0.110(5) -0.027(4) -0.009(4) -0.037(4)
C47 0.053(3) 0.055(4) 0.068(4) -0.014(3) 0.001(3) -0.025(3)
C48 0.081(4) 0.062(4) 0.081(4) -0.010(4) 0.008(3) -0.029(4)
C49 0.103(5) 0.057(4) 0.093(5) -0.005(4) 0.004(4) -0.028(4)
C50 0.104(5) 0.056(4) 0.102(6) 0.007(4) -0.007(4) -0.037(4)
C51 0.102(5) 0.080(5) 0.092(5) -0.006(4) 0.018(4) -0.040(4)
C52 0.075(4) 0.063(4) 0.086(5) -0.004(4) 0.005(4) -0.026(3)
C53 0.137(11) 0.248(17) 0.279(20) -0.012(15) 0.036(11) -0.041(12)
C54 0.073(7) 0.183(13) 0.207(16) 0.028(12) 0.061(9) -0.014(8)
C55 0.074(8) 0.493(48) 0.201(15) -0.227(26) 0.016(8) -0.049(15)
C56 0.112(21) 0.288(45) 0.915(126) -0.271(58) 0.156(45) -0.064(24)
C57 0.134(15) 0.460(60) 0.230(22) -0.063(27) 0.029(12) -0.045(26)
C58 0.090(8) 0.371(27) 0.196(16) 0.075(17) 0.042(9) -0.023(12)
C59 0.072(6) 0.403(24) 0.081(7) -0.067(10) 0.012(6) -0.065(11)

loop_
_atom_site_label
_atom_site_type_symbol
_atom_site_fract_x
_atom_site_fract_y
_atom_site_fract_z
_atom_site_U_iso_or_equiv
_atom_site_thermal_displace_type
_atom_site_occupancy
_atom_site_calc_flag
_atom_site_refinement_flags
_atom_site_disorder_group
Si1 Si 0.27853(10) 0.79944(11) 0.14439(9) 0.0512(4) Uani 1 d . .
Si2 Si 0.00001(11) 0.70616(11) 0.09050(10) 0.0576(5) Uani 1 d . .
B1 B 0.0460(4) 0.8656(4) 0.1603(4) 0.0485(15) Uani 1 d . .
O1 O 0.0354(2) 0.8692(2) 0.2580(2) 0.0454(8) Uani 1 d . .
O2 O 0.1559(2) 0.8336(2) 0.1218(2) 0.0502(8) Uani 1 d . .
O3 O -0.0040(2) 0.8057(2) 0.1354(2) 0.0529(8) Uani 1 d . .
N1 N -0.0267(3) 0.9901(3) 0.1244(2) 0.0440(10) Uani 1 d . .
C1 C -0.0593(4) 0.9319(4) 0.3064(3) 0.0428(12) Uani 1 d . .
C2 C -0.0774(4) 0.9108(4) 0.3990(3) 0.0496(13) Uani 1 d . .
C3 C 0.0117(4) 0.8182(4) 0.4492(3) 0.0615(15) Uani 1 d . .
C4 C 0.1153(4) 0.8333(5) 0.4361(4) 0.089(2) Uani 1 d . .
H4A H 0.1703(4) 0.7754(5) 0.4678(4) 0.133 Uiso 1 calc R .
H4B H 0.0987(4) 0.9006(5) 0.4586(4) 0.133 Uiso 1 calc R .
H4C H 0.1422(4) 0.8333(5) 0.3738(4) 0.133 Uiso 1 calc R .
C5 C -0.0269(5) 0.8151(5) 0.5501(3) 0.103(2) Uani 1 d . .
H5A H 0.0301(5) 0.7570(5) 0.5798(3) 0.155 Uiso 1 calc R .
H5B H -0.0916(5) 0.8044(5) 0.5601(3) 0.155 Uiso 1 calc R .
H5C H -0.0433(5) 0.8820(5) 0.5733(3) 0.155 Uiso 1 calc R .
C6 C 0.0372(5) 0.7112(4) 0.4148(4) 0.090(2) Uani 1 d . .
H6A H 0.0927(5) 0.6537(4) 0.4462(4) 0.134 Uiso 1 calc R .
H6B H 0.0630(5) 0.7108(4) 0.3522(4) 0.134 Uiso 1 calc R .
H6C H -0.0282(5) 0.7017(4) 0.4243(4) 0.134 Uiso 1 calc R .
C7 C -0.1790(4) 0.9786(4) 0.4420(3) 0.0583(14) Uani 1 d . .
H7A H -0.1933(4) 0.9638(4) 0.5028(3) 0.070 Uiso 1 calc R .
C8 C -0.2620(4) 1.0675(4) 0.4018(3) 0.0605(14) Uani 1 d . .
C9 C -0.3739(4) 1.1359(6) 0.4535(4) 0.088(2) Uani 1 d . .
C10 C -0.3828(6) 1.1009(9) 0.5487(5) 0.214(6) Uani 1 d . .
H10A H -0.3214(6) 1.0950(9) 0.5741(5) 0.322 Uiso 1 calc R .
H10B H -0.3832(6) 1.0321(9) 0.5548(5) 0.322 Uiso 1 calc R .
H10C H -0.4497(6) 1.1527(9) 0.5792(5) 0.322 Uiso 1 calc R .
C11 C -0.4637(6) 1.1491(8) 0.4064(6) 0.171(4) Uani 1 d . .
H11A H -0.4520(6) 1.1733(8) 0.3455(6) 0.256 Uiso 1 calc R .
H11B H -0.5322(6) 1.2013(8) 0.4347(6) 0.256 Uiso 1 calc R .
H11C H -0.4655(6) 1.0814(8) 0.4084(6) 0.256 Uiso 1 calc R .
C12 C -0.3870(6) 1.2526(7) 0.4536(6) 0.161(4) Uani 1 d . .
H12A H -0.3829(6) 1.2819(7) 0.3933(6) 0.242 Uiso 1 calc R .
H12B H -0.3292(6) 1.2505(7) 0.4819(6) 0.242 Uiso 1 calc R .
H12C H -0.4568(6) 1.2970(7) 0.4856(6) 0.242 Uiso 1 calc R .
C13 C -0.2386(4) 1.0899(4) 0.3130(3) 0.0599(14) Uani 1 d . .
H13A H -0.2898(4) 1.1503(4) 0.2841(3) 0.072 Uiso 1 calc R .
C14 C -0.1394(4) 1.0238(4) 0.2651(3) 0.0487(12) Uani 1 d . .
C15 C -0.1124(4) 1.0531(4) 0.1742(3) 0.0498(13) Uani 1 d . .
H15A H -0.1586(4) 1.1203(4) 0.1500(3) 0.060 Uiso 1 calc R .
C16 C 0.0027(4) 1.0307(4) 0.0355(3) 0.0497(12) Uani 1 d . .
H16A H 0.0764(4) 1.0235(4) 0.0309(3) 0.060 Uiso 1 calc R .
H16B H -0.0473(4) 1.1065(4) 0.0266(3) 0.060 Uiso 1 calc R .
C17 C 0.3232(4) 0.6813(4) 0.2256(3) 0.0556(13) Uani 1 d . .
C18 C 0.4000(5) 0.6593(5) 0.2829(5) 0.100(2) Uani 1 d . .
H18A H 0.4296(5) 0.7066(5) 0.2830(5) 0.120 Uiso 1 calc R .
C19 C 0.4327(6) 0.5672(8) 0.3401(5) 0.131(3) Uani 1 d . .
H19A H 0.4851(6) 0.5524(8) 0.3774(5) 0.157 Uiso 1 calc R .
C20 C 0.3880(7) 0.4982(6) 0.3416(5) 0.107(2) Uani 1 d . .
H20A H 0.4103(7) 0.4365(6) 0.3799(5) 0.128 Uiso 1 calc R .
C21 C 0.3126(6) 0.5189(6) 0.2885(5) 0.092(2) Uani 1 d . .
H21A H 0.2813(6) 0.4726(6) 0.2902(5) 0.110 Uiso 1 calc R .
C22 C 0.2820(5) 0.6085(5) 0.2317(4) 0.072(2) Uani 1 d . .
H22A H 0.2299(5) 0.6211(5) 0.1947(4) 0.087 Uiso 1 calc R .
C23 C 0.2881(4) 0.9145(4) 0.1827(3) 0.0552(13) Uani 1 d . .
C24 C 0.3906(5) 0.9113(5) 0.1813(4) 0.079(2) Uani 1 d . .
H24A H 0.4533(5) 0.8506(5) 0.1614(4) 0.094 Uiso 1 calc R .
C25 C 0.4023(6) 0.9952(6) 0.2085(5) 0.093(2) Uani 1 d . .
H25A H 0.4718(6) 0.9900(6) 0.2079(5) 0.112 Uiso 1 calc R .
C26 C 0.3109(7) 1.0856(5) 0.2363(4) 0.085(2) Uani 1 d . .
H26A H 0.3177(7) 1.1429(5) 0.2538(4) 0.102 Uiso 1 calc R .
C27 C 0.2096(6) 1.0916(5) 0.2383(4) 0.078(2) Uani 1 d . .
H27A H 0.1475(6) 1.1534(5) 0.2570(4) 0.094 Uiso 1 calc R .
C28 C 0.1982(4) 1.0078(4) 0.2130(3) 0.0657(15) Uani 1 d . .
H28A H 0.1282(4) 1.0135(4) 0.2163(3) 0.079 Uiso 1 calc R .
C29 C 0.3725(4) 0.7608(4) 0.0356(3) 0.0523(13) Uani 1 d . .
C30 C 0.3559(4) 0.8362(5) -0.0359(4) 0.0643(15) Uani 1 d . .
H30A H 0.2975(4) 0.9047(5) -0.0296(4) 0.077 Uiso 1 calc R .
C31 C 0.4227(5) 0.8134(6) -0.1157(4) 0.081(2) Uani 1 d . .
H31A H 0.4099(5) 0.8662(6) -0.1622(4) 0.097 Uiso 1 calc R .
C32 C 0.5091(5) 0.7115(7) -0.1268(5) 0.090(2) Uani 1 d . .
H32A H 0.5540(5) 0.6952(7) -0.1810(5) 0.108 Uiso 1 calc R .
C33 C 0.5282(5) 0.6353(5) -0.0579(5) 0.082(2) Uani 1 d . .
H33A H 0.5866(5) 0.5669(5) -0.0650(5) 0.098 Uiso 1 calc R .
C34 C 0.4606(4) 0.6591(4) 0.0229(4) 0.0665(15) Uani 1 d . .
H34A H 0.4745(4) 0.6062(4) 0.0694(4) 0.080 Uiso 1 calc R .
C35 C 0.0884(4) 0.6788(4) -0.0199(3) 0.0609(14) Uani 1 d . .
C36 C 0.0478(5) 0.6820(6) -0.0978(4) 0.102(2) Uani 1 d . .
H36A H -0.0256(5) 0.6981(6) -0.0954(4) 0.122 Uiso 1 calc R .
C37 C 0.1135(7) 0.6618(7) -0.1786(5) 0.129(3) Uani 1 d . .
H37A H 0.0840(7) 0.6641(7) -0.2296(5) 0.155 Uiso 1 calc R .
C38 C 0.2225(6) 0.6382(6) -0.1847(5) 0.107(2) Uani 1 d . .
H38A H 0.2665(6) 0.6251(6) -0.2394(5) 0.128 Uiso 1 calc R .
C39 C 0.2646(5) 0.6343(4) -0.1094(5) 0.078(2) Uani 1 d . .
H39A H 0.3382(5) 0.6180(4) -0.1123(5) 0.093 Uiso 1 calc R .
C40 C 0.1988(5) 0.6545(4) -0.0291(4) 0.0680(15) Uani 1 d . .
H40A H 0.2294(5) 0.6518(4) 0.0214(4) 0.082 Uiso 1 calc R .
C41 C -0.1418(4) 0.7418(4) 0.0717(3) 0.0614(14) Uani 1 d . .
C42 C -0.2164(5) 0.8457(5) 0.0506(4) 0.092(2) Uani 1 d . .
H42A H -0.1970(5) 0.9006(5) 0.0514(4) 0.110 Uiso 1 calc R .
C43 C -0.3189(6) 0.8724(6) 0.0284(5) 0.107(2) Uani 1 d . .
H43A H -0.3662(6) 0.9438(6) 0.0137(5) 0.128 Uiso 1 calc R .
C44 C -0.3501(5) 0.7943(8) 0.0280(4) 0.097(2) Uani 1 d . .
H44A H -0.4184(5) 0.8118(8) 0.0119(4) 0.116 Uiso 1 calc R .
C45 C -0.2818(6) 0.6909(7) 0.0511(5) 0.102(2) Uani 1 d . .
H45A H -0.3042(6) 0.6376(7) 0.0525(5) 0.123 Uiso 1 calc R .
C46 C -0.1777(5) 0.6636(5) 0.0730(4) 0.085(2) Uani 1 d . .
H46A H -0.1316(5) 0.5921(5) 0.0886(4) 0.102 Uiso 1 calc R .
C47 C 0.0501(4) 0.5799(4) 0.1632(4) 0.0586(14) Uani 1 d . .
C48 C 0.1312(5) 0.4815(5) 0.1337(4) 0.078(2) Uani 1 d . .
H48A H 0.1651(5) 0.4784(5) 0.0752(4) 0.094 Uiso 1 calc R .
C49 C 0.1633(5) 0.3877(5) 0.1880(5) 0.090(2) Uani 1 d . .
H49A H 0.2181(5) 0.3232(5) 0.1659(5) 0.108 Uiso 1 calc R .
C50 C 0.1147(6) 0.3898(5) 0.2738(5) 0.089(2) Uani 1 d . .
H50A H 0.1370(6) 0.3268(5) 0.3106(5) 0.107 Uiso 1 calc R .
C51 C 0.0331(6) 0.4844(6) 0.3061(5) 0.096(2) Uani 1 d . .
H51A H -0.0009(6) 0.4858(6) 0.3644(5) 0.115 Uiso 1 calc R .
C52 C 0.0013(5) 0.5789(5) 0.2508(4) 0.079(2) Uani 1 d . .
H52A H -0.0541(5) 0.6429(5) 0.2732(4) 0.095 Uiso 1 calc R .
C53 C 0.6957(11) 0.8386(15) 0.3066(14) 0.248(8) Uani 1 d . .
C54 C 0.7098(9) 0.7530(12) 0.3537(12) 0.187(7) Uani 1 d . .
C55 C 0.6816(12) 0.6845(26) 0.3043(12) 0.271(19) Uani 1 d . .
C56 C 0.7100(29) 0.6073(31) 0.3591(43) 0.454(47) Uani 1 d . .
C57 C 0.7290(25) 0.5389(32) 0.4094(19) 0.313(21) Uani 1 d . .
C58 C 0.7595(11) 0.6221(22) 0.4792(12) 0.269(12) Uani 1 d . .
C59 C 0.7438(8) 0.7203(19) 0.4370(9) 0.200(8) Uani 1 d . .

loop_
_atom_type_symbol
_atom_type_description
_atom_type_scat_dispersion_real
_atom_type_scat_dispersion_imag
_atom_type_scat_source
C C 0.0033 0.0016 'International Tables Vol C Tables 4.2.6.8 and 6.1.1.4'
H H 0.0000 0.0000 'International Tables Vol C Tables 4.2.6.8 and 6.1.1.4'
B B 0.0013 0.0007 'International Tables Vol C Tables 4.2.6.8 and 6.1.1.4'
N N 0.0061 0.0033 'International Tables Vol C Tables 4.2.6.8 and 6.1.1.4'
O O 0.0106 0.0060 'International Tables Vol C Tables 4.2.6.8 and 6.1.1.4'
Si Si 0.0817 0.0704 'International Tables Vol C Tables 4.2.6.8 and 6.1.1.4'

loop_
_geom_angle_atom_site_label_1
_geom_angle_atom_site_label_2
_geom_angle_atom_site_label_3
_geom_angle
_geom_angle_site_symmetry_1
_geom_angle_site_symmetry_3
_geom_angle_publ_flag
O2 Si1 C17 110.9(2) . . ?
O2 Si1 C23 111.7(2) . . ?
C17 Si1 C23 111.9(2) . . ?
O2 Si1 C29 106.2(2) . . ?
C17 Si1 C29 108.8(2) . . ?
C23 Si1 C29 107.1(2) . . ?
O3 Si2 C41 107.8(2) . . ?
O3 Si2 C35 112.2(2) . . ?
C41 Si2 C35 108.0(2) . . ?
O3 Si2 C47 112.5(2) . . ?
C41 Si2 C47 107.9(2) . . ?
C35 Si2 C47 108.3(2) . . ?
O2 B1 O3 114.8(4) . . ?
O2 B1 O1 110.9(4) . . ?
O3 B1 O1 112.3(4) . . ?
O2 B1 N1 107.6(4) . . ?
O3 B1 N1 105.7(4) . . ?
O1 B1 N1 104.9(4) . . ?
C1 O1 B1 122.6(3) . . ?
B1 O2 Si1 143.5(3) . . ?
B1 O3 Si2 152.8(3) . . ?
C15 N1 C16 119.4(4) . . ?
C15 N1 B1 119.6(4) . . ?
C16 N1 B1 120.9(4) . . ?
O1 C1 C14 119.8(4) . . ?
O1 C1 C2 121.0(4) . . ?
C14 C1 C2 119.1(4) . . ?
C7 C2 C1 116.3(4) . . ?
C7 C2 C3 122.4(4) . . ?
C1 C2 C3 121.4(4) . . ?
C2 C3 C4 110.0(4) . . ?
C2 C3 C6 109.6(4) . . ?
C4 C3 C6 110.0(4) . . ?
C2 C3 C5 111.1(4) . . ?
C4 C3 C5 107.9(5) . . ?
C6 C3 C5 108.1(5) . . ?
C8 C7 C2 125.6(4) . . ?
C13 C8 C7 116.5(4) . . ?
C13 C8 C9 121.2(5) . . ?
C7 C8 C9 122.3(5) . . ?
C10 C9 C11 115.1(7) . . ?
C10 C9 C8 113.3(5) . . ?
C11 C9 C8 111.0(5) . . ?
C10 C9 C12 104.2(7) . . ?
C11 C9 C12 104.4(7) . . ?
C8 C9 C12 108.1(5) . . ?
C8 C13 C14 121.0(4) . . ?
C13 C14 C1 121.3(4) . . ?
C13 C14 C15 120.3(4) . . ?
C1 C14 C15 118.2(4) . . ?
N1 C15 C14 122.7(4) . . ?
N1 C16 C16 110.7(4) . 2_575 ?
C22 C17 C18 115.6(5) . . ?
C22 C17 Si1 120.9(4) . . ?
C18 C17 Si1 123.5(4) . . ?
C17 C18 C19 120.6(6) . . ?
C20 C19 C18 120.1(7) . . ?
C21 C20 C19 120.3(7) . . ?
C20 C21 C22 119.3(7) . . ?
C17 C22 C21 124.0(6) . . ?
C24 C23 C28 115.6(5) . . ?
C24 C23 Si1 120.1(4) . . ?
C28 C23 Si1 124.3(4) . . ?
C23 C24 C25 122.4(5) . . ?
C26 C25 C24 119.4(6) . . ?
C27 C26 C25 119.8(6) . . ?
C26 C27 C28 120.8(5) . . ?
C27 C28 C23 122.0(5) . . ?
C30 C29 C34 116.8(5) . . ?
C30 C29 Si1 119.7(4) . . ?
C34 C29 Si1 123.4(4) . . ?
C29 C30 C31 122.3(5) . . ?
C32 C31 C30 119.8(6) . . ?
C33 C32 C31 119.6(6) . . ?
C32 C33 C34 120.3(6) . . ?
C29 C34 C33 121.2(5) . . ?
C36 C35 C40 115.7(5) . . ?
C36 C35 Si2 122.2(4) . . ?
C40 C35 Si2 122.2(4) . . ?
C37 C36 C35 121.7(6) . . ?
C36 C37 C38 120.7(6) . . ?
C39 C38 C37 118.9(6) . . ?
C38 C39 C40 120.1(6) . . ?
C39 C40 C35 122.9(5) . . ?
C42 C41 C46 115.5(5) . . ?
C42 C41 Si2 122.4(4) . . ?
C46 C41 Si2 121.9(4) . . ?
C41 C42 C43 123.2(6) . . ?
C44 C43 C42 119.7(6) . . ?
C43 C44 C45 119.9(6) . . ?
C44 C45 C46 120.4(7) . . ?
C45 C46 C41 121.1(6) . . ?
C52 C47 C48 116.1(5) . . ?
C52 C47 Si2 120.2(4) . . ?
C48 C47 Si2 123.5(4) . . ?
C49 C48 C47 122.4(5) . . ?
C50 C49 C48 120.0(6) . . ?
C51 C50 C49 120.1(6) . . ?
C50 C51 C52 119.6(6) . . ?
C47 C52 C51 121.8(5) . . ?
C53 C54 C59 129.4(25) . . ?
C53 C54 C55 109.0(22) . . ?
C59 C54 C55 121.6(18) . . ?
C56 C55 C54 95.4(30) . . ?
C57 C56 C55 175.6(57) . . ?
C57 C56 C58 63.1(51) . . ?
C55 C56 C58 118.6(34) . . ?
C56 C57 C58 85.8(55) . . ?
C59 C58 C57 112.3(17) . . ?
C59 C58 C56 81.2(16) . . ?
C57 C58 C56 31.1(17) . . ?
C54 C59 C58 123.0(19) . . ?

loop_
_geom_bond_atom_site_label_1
_geom_bond_atom_site_label_2
_geom_bond_distance
_geom_bond_site_symmetry_2
_geom_bond_publ_flag
Si1 O2 1.625(3) . ?
Si1 C17 1.853(5) . ?
Si1 C23 1.857(5) . ?
Si1 C29 1.893(5) . ?
Si2 O3 1.612(3) . ?
Si2 C41 1.854(5) . ?
Si2 C35 1.874(5) . ?
Si2 C47 1.859(5) . ?
B1 O2 1.411(6) . ?
B1 O3 1.431(6) . ?
B1 O1 1.479(6) . ?
B1 N1 1.635(6) . ?
O1 C1 1.345(5) . ?
N1 C15 1.289(5) . ?
N1 C16 1.467(5) . ?
C1 C14 1.410(6) . ?
C1 C2 1.408(6) . ?
C2 C7 1.386(6) . ?
C2 C3 1.540(6) . ?
C3 C4 1.524(7) . ?
C3 C6 1.519(7) . ?
C3 C5 1.543(7) . ?
C7 C8 1.401(7) . ?
C8 C13 1.368(6) . ?
C8 C9 1.531(7) . ?
C9 C10 1.473(9) . ?
C9 C11 1.468(9) . ?
C9 C12 1.562(11) . ?
C13 C14 1.392(6) . ?
C14 C15 1.429(6) . ?
C16 C16 1.501(8) 2_575 ?
C17 C22 1.372(7) . ?
C17 C18 1.391(8) . ?
C18 C19 1.389(9) . ?
C19 C20 1.368(10) . ?
C20 C21 1.335(9) . ?
C21 C22 1.361(8) . ?
C23 C24 1.397(7) . ?
C23 C28 1.389(7) . ?
C24 C25 1.385(8) . ?
C25 C26 1.363(8) . ?
C26 C27 1.362(8) . ?
C27 C28 1.368(7) . ?
C29 C30 1.385(7) . ?
C29 C34 1.393(7) . ?
C30 C31 1.371(7) . ?
C31 C32 1.383(8) . ?
C32 C33 1.362(8) . ?
C33 C34 1.389(7) . ?
C35 C36 1.386(7) . ?
C35 C40 1.390(7) . ?
C36 C37 1.376(9) . ?
C37 C38 1.377(9) . ?
C38 C39 1.359(8) . ?
C39 C40 1.370(7) . ?
C41 C42 1.374(7) . ?
C41 C46 1.399(7) . ?
C42 C43 1.382(8) . ?
C43 C44 1.354(9) . ?
C44 C45 1.354(9) . ?
C45 C46 1.399(8) . ?
C47 C52 1.392(7) . ?
C47 C48 1.387(7) . ?
C48 C49 1.382(8) . ?
C49 C50 1.363(8) . ?
C50 C51 1.368(8) . ?
C51 C52 1.398(8) . ?
C53 C54 1.27(2) . ?
C54 C59 1.38(2) . ?
C54 C55 1.51(2) . ?
C55 C56 1.23(6) . ?
C56 C57 1.10(6) . ?
C56 C58 2.13(7) . ?
C57 C58 1.90(5) . ?
C58 C59 1.38(2) . ?
